data_4305047
loop_
_publ_author_name
'Sabine Strobel'
'Amitava Choudhury'
'Peter K. Dorhout'
'Christian Lipp'
'Thomas Schleid'

_publ_section_title
;
Rare-Earth Metal(III) Oxide Selenides M4O4Se[Se2] (M = La, Ce, Pr, Nd, Sm)
with Discrete Diselenide Units: Crystal Structures, Magnetic Frustration,
and Other Properties
;
_journal_name_full 'Inorganic Chemistry'
_journal_page_first 4936
_journal_page_last 4944
_journal_paper_doi 10.1021/ic800233c
_journal_volume 47
_journal_year 2008
_chemical_formula_sum 'O4 Se3 Sm4'
_chemical_formula_weight 902.28
_chemical_name_systematic
; 
 ? 
;
_space_group_IT_number 38
_symmetry_cell_setting orthorhombic
_symmetry_space_group_name_Hall 'A 2 -2'
_symmetry_space_group_name_H-M 'A m m 2'
_atom_sites_solution_hydrogens none
_atom_sites_solution_primary direct
_atom_sites_solution_secondary difmap
_audit_creation_method SHELXL-97
_cell_angle_alpha 90.00
_cell_angle_beta 90.00
_cell_angle_gamma 90.00
_cell_formula_units_Z 2
_cell_length_a 8.4008(5)
_cell_length_b 3.9404(3)
_cell_length_c 12.6383(6)
_cell_measurement_reflns_used 3181
_cell_measurement_temperature 293(2)
_cell_measurement_theta_max 27.49
_cell_measurement_theta_min 1.02
_cell_volume 418.36(5)
_computing_cell_refinement 'HKL Scalepack (Otwinowski & Minor 1997)'
_computing_data_collection 'Collect (Nonius BV, 1997-2000)'
_computing_data_reduction 'HKL Denzo and Scalepack (Otwinowski & Minor 1997)'
_computing_molecular_graphics SHELXTL
_computing_publication_material SHELXTL
_computing_structure_refinement 'SHELXL-97 (Sheldrick, 1997)'
_computing_structure_solution 'SHELXS-97 (Sheldrick, 1990)'
_diffrn_ambient_temperature 293(2)
_diffrn_measured_fraction_theta_full 1.000
_diffrn_measured_fraction_theta_max 1.000
_diffrn_measurement_device_type KappaCCD
_diffrn_measurement_method CCD
_diffrn_radiation_monochromator graphite
_diffrn_radiation_source 'fine-focus sealed tube'
_diffrn_radiation_type MoK\a
_diffrn_radiation_wavelength 0.71073
_diffrn_reflns_av_R_equivalents 0.0582
_diffrn_reflns_av_sigmaI/netI 0.0311
_diffrn_reflns_limit_h_max 10
_diffrn_reflns_limit_h_min -10
_diffrn_reflns_limit_k_max 5
_diffrn_reflns_limit_k_min -5
_diffrn_reflns_limit_l_max 16
_diffrn_reflns_limit_l_min -16
_diffrn_reflns_number 3229
_diffrn_reflns_theta_full 27.43
_diffrn_reflns_theta_max 27.43
_diffrn_reflns_theta_min 2.42
_exptl_absorpt_coefficient_mu 40.664
_exptl_absorpt_correction_T_max 0.1144
_exptl_absorpt_correction_T_min 0.0396
_exptl_absorpt_correction_type numerical
_exptl_absorpt_process_details 'HABITUS, W. Herrendorf, Univ. Giessen, 1995'
_exptl_crystal_colour brown
_exptl_crystal_density_diffrn 7.163
_exptl_crystal_density_method 'not measured'
_exptl_crystal_description plate
_exptl_crystal_F_000 764
_exptl_crystal_size_max 0.12
_exptl_crystal_size_mid 0.07
_exptl_crystal_size_min 0.05
_refine_diff_density_max 1.333
_refine_diff_density_min -1.681
_refine_diff_density_rms 0.347
_refine_ls_abs_structure_details 'Flack H D (1983), Acta Cryst. A39, 876-881'
_refine_ls_abs_structure_Flack 0.37(9)
_refine_ls_extinction_coef 0.0049(3)
_refine_ls_extinction_expression Fc^*^=kFc[1+0.001xFc^2^\l^3^/sin(2\q)]^-1/4^
_refine_ls_extinction_method SHELXL
_refine_ls_goodness_of_fit_ref 1.124
_refine_ls_hydrogen_treatment none
_refine_ls_matrix_type full
_refine_ls_number_parameters 41
_refine_ls_number_reflns 585
_refine_ls_number_restraints 1
_refine_ls_restrained_S_all 1.123
_refine_ls_R_factor_all 0.0248
_refine_ls_R_factor_gt 0.0246
_refine_ls_shift/su_max 0.000
_refine_ls_shift/su_mean 0.000
_refine_ls_structure_factor_coef Fsqd
_refine_ls_weighting_details 'calc w=1/[\s^2^(Fo^2^)+(0.0299P)^2^+4.5523P] where P=(Fo^2^+2Fc^2^)/3'
_refine_ls_weighting_scheme calc
_refine_ls_wR_factor_gt 0.0581
_refine_ls_wR_factor_ref 0.0585
_reflns_number_gt 582
_reflns_number_total 585
_reflns_threshold_expression >2sigma(I)
_cod_data_source_file ic800233c-file013_5.cif
_cod_data_source_block Sm4O4Se3
_cod_depositor_comments
;
The following automatic conversions were performed:
'_exptl_absorpt_correction_type' value 'Numerical' changed to 'numerical'
according to '/home/saulius/struct/CIF-dictionaries/cif_core.dic'
dictionary named 'cif_core.dic' version 2.4.1 from 2010-06-29.

Automatic conversion script
Id: cif_fix_enum 1527 2010-12-29 10:47:43Z saulius 
;
_cod_database_code 4305047

loop_
_symmetry_equiv_pos_as_xyz
'x, y, z'
'-x, -y, z'
'-x, y, z'
'x, -y, z'
'x, y+1/2, z+1/2'
'-x, -y+1/2, z+1/2'
'-x, y+1/2, z+1/2'
'x, -y+1/2, z+1/2'

loop_
_atom_site_label
_atom_site_type_symbol
_atom_site_fract_x
_atom_site_fract_y
_atom_site_fract_z
_atom_site_U_iso_or_equiv
_atom_site_adp_type
_atom_site_occupancy
_atom_site_symmetry_multiplicity
_atom_site_calc_flag
_atom_site_refinement_flags
_atom_site_disorder_assembly
_atom_site_disorder_group
Sm1 Sm 0.0000 0.0000 0.00000(7) 0.0119(3) Uani 1 4 d S . .
Sm2 Sm 0.5000 0.0000 0.01838(7) 0.0110(3) Uani 1 4 d S . .
Sm3 Sm 0.23650(8) 0.0000 0.68272(5) 0.0111(2) Uani 1 2 d S . .
Se1 Se 0.3545(2) 0.0000 0.35568(13) 0.0157(3) Uani 1 2 d S . .
Se2 Se 0.0000 0.0000 0.31079(17) 0.0158(4) Uani 1 4 d S . .
O1 O 0.2456(10) 0.0000 0.0874(10) 0.012(3) Uani 1 2 d S . .
O2 O 0.0000 0.0000 0.5868(13) 0.016(4) Uani 1 4 d S . .
O3 O 0.5000 0.0000 0.6150(11) 0.009(3) Uani 1 4 d S . .

loop_
_atom_site_aniso_label
_atom_site_aniso_U_11
_atom_site_aniso_U_22
_atom_site_aniso_U_33
_atom_site_aniso_U_23
_atom_site_aniso_U_13
_atom_site_aniso_U_12
Sm1 0.0125(5) 0.0107(5) 0.0124(6) 0.000 0.000 0.000
Sm2 0.0090(4) 0.0113(6) 0.0128(5) 0.000 0.000 0.000
Sm3 0.0103(4) 0.0108(4) 0.0123(4) 0.000 -0.0002(3) 0.000
Se1 0.0181(8) 0.0163(6) 0.0127(6) 0.000 -0.0022(4) 0.000
Se2 0.0165(10) 0.0172(9) 0.0135(9) 0.000 0.000 0.000
O1 0.009(5) 0.021(7) 0.006(5) 0.000 0.004(3) 0.000
O2 0.006(6) 0.013(8) 0.029(10) 0.000 0.000 0.000
O3 0.014(7) 0.009(7) 0.003(5) 0.000 0.000 0.000

loop_
_atom_type_symbol
_atom_type_description
_atom_type_scat_dispersion_real
_atom_type_scat_dispersion_imag
_atom_type_scat_source
Sm Sm -0.1638 3.4418 'International Tables Vol C Tables 4.2.6.8 and 6.1.1.4'
O O 0.0106 0.0060 'International Tables Vol C Tables 4.2.6.8 and 6.1.1.4'
Se Se -0.0929 2.2259 'International Tables Vol C Tables 4.2.6.8 and 6.1.1.4'

loop_
_geom_angle_atom_site_label_1
_geom_angle_atom_site_label_2
_geom_angle_atom_site_label_3
_geom_angle
_geom_angle_site_symmetry_1
_geom_angle_site_symmetry_3
_geom_angle_publ_flag
O2 Sm1 O2 121.8(7) 5_554 5_544 ?
O2 Sm1 O1 76.7(2) 5_554 . ?
O2 Sm1 O1 76.7(2) 5_544 . ?
O2 Sm1 O1 76.7(2) 5_554 2 ?
O2 Sm1 O1 76.7(2) 5_544 2 ?
O1 Sm1 O1 123.6(6) . 2 ?
O2 Sm1 Se2 158.6(4) 5_554 5_544 ?
O2 Sm1 Se2 79.6(4) 5_544 5_544 ?
O1 Sm1 Se2 111.4(2) . 5_544 ?
O1 Sm1 Se2 111.4(2) 2 5_544 ?
O2 Sm1 Se2 79.6(4) 5_554 5_554 ?
O2 Sm1 Se2 158.6(4) 5_544 5_554 ?
O1 Sm1 Se2 111.4(2) . 5_554 ?
O1 Sm1 Se2 111.4(2) 2 5_554 ?
Se2 Sm1 Se2 78.97(5) 5_544 5_554 ?
O2 Sm1 Sm3 38.36(17) 5_554 5_554 ?
O2 Sm1 Sm3 99.5(3) 5_544 5_554 ?
O1 Sm1 Sm3 38.44(14) . 5_554 ?
O1 Sm1 Sm3 100.5(2) 2 5_554 ?
Se2 Sm1 Sm3 146.781(11) 5_544 5_554 ?
Se2 Sm1 Sm3 98.39(2) 5_554 5_554 ?
O2 Sm1 Sm3 99.5(3) 5_554 5_544 ?
O2 Sm1 Sm3 38.36(17) 5_544 5_544 ?
O1 Sm1 Sm3 38.44(14) . 5_544 ?
O1 Sm1 Sm3 100.5(2) 2 5_544 ?
Se2 Sm1 Sm3 98.39(2) 5_544 5_544 ?
Se2 Sm1 Sm3 146.781(11) 5_554 5_544 ?
Sm3 Sm1 Sm3 65.786(19) 5_554 5_544 ?
O2 Sm1 Sm3 38.36(17) 5_554 6_554 ?
O2 Sm1 Sm3 99.5(3) 5_544 6_554 ?
O1 Sm1 Sm3 100.5(2) . 6_554 ?
O1 Sm1 Sm3 38.44(14) 2 6_554 ?
Se2 Sm1 Sm3 146.781(11) 5_544 6_554 ?
Se2 Sm1 Sm3 98.39(2) 5_554 6_554 ?
Sm3 Sm1 Sm3 66.41(2) 5_554 6_554 ?
Sm3 Sm1 Sm3 100.93(3) 5_544 6_554 ?
O2 Sm1 Sm3 99.5(3) 5_554 6_544 ?
O2 Sm1 Sm3 38.36(17) 5_544 6_544 ?
O1 Sm1 Sm3 100.5(2) . 6_544 ?
O1 Sm1 Sm3 38.44(14) 2 6_544 ?
Se2 Sm1 Sm3 98.39(2) 5_544 6_544 ?
Se2 Sm1 Sm3 146.781(11) 5_554 6_544 ?
Sm3 Sm1 Sm3 100.93(3) 5_554 6_544 ?
Sm3 Sm1 Sm3 66.41(2) 5_544 6_544 ?
Sm3 Sm1 Sm3 65.786(19) 6_554 6_544 ?
O2 Sm1 Sm1 29.1(4) 5_554 1_565 ?
O2 Sm1 Sm1 150.9(4) 5_544 1_565 ?
O1 Sm1 Sm1 90.0 . 1_565 ?
O1 Sm1 Sm1 90.0 2 1_565 ?
Se2 Sm1 Sm1 129.49(3) 5_544 1_565 ?
Se2 Sm1 Sm1 50.51(3) 5_554 1_565 ?
Sm3 Sm1 Sm1 57.107(10) 5_554 1_565 ?
Sm3 Sm1 Sm1 122.893(9) 5_544 1_565 ?
Sm3 Sm1 Sm1 57.107(10) 6_554 1_565 ?
Sm3 Sm1 Sm1 122.893(10) 6_544 1_565 ?
O2 Sm1 Sm1 150.9(4) 5_554 1_545 ?
O2 Sm1 Sm1 29.1(4) 5_544 1_545 ?
O1 Sm1 Sm1 90.0 . 1_545 ?
O1 Sm1 Sm1 90.0 2 1_545 ?
Se2 Sm1 Sm1 50.51(3) 5_544 1_545 ?
Se2 Sm1 Sm1 129.49(3) 5_554 1_545 ?
Sm3 Sm1 Sm1 122.893(10) 5_554 1_545 ?
Sm3 Sm1 Sm1 57.107(9) 5_544 1_545 ?
Sm3 Sm1 Sm1 122.893(10) 6_554 1_545 ?
Sm3 Sm1 Sm1 57.107(10) 6_544 1_545 ?
Sm1 Sm1 Sm1 180.00(5) 1_565 1_545 ?
O1 Sm2 O1 135.6(6) . 2_655 ?
O1 Sm2 O3 78.5(2) . 5_554 ?
O1 Sm2 O3 78.5(2) 2_655 5_554 ?
O1 Sm2 O3 78.5(2) . 5_544 ?
O1 Sm2 O3 78.5(2) 2_655 5_544 ?
O3 Sm2 O3 116.4(6) 5_554 5_544 ?
O1 Sm2 Se1 83.4(2) . 5_544 ?
O1 Sm2 Se1 128.03(18) 2_655 5_544 ?
O3 Sm2 Se1 152.86(16) 5_554 5_544 ?
O3 Sm2 Se1 79.0(3) 5_544 5_544 ?
O1 Sm2 Se1 128.03(18) . 6_644 ?
O1 Sm2 Se1 83.4(2) 2_655 6_644 ?
O3 Sm2 Se1 152.86(16) 5_554 6_644 ?
O3 Sm2 Se1 79.0(3) 5_544 6_644 ?
Se1 Sm2 Se1 46.47(6) 5_544 6_644 ?
O1 Sm2 Se1 128.03(18) . 6_654 ?
O1 Sm2 Se1 83.4(2) 2_655 6_654 ?
O3 Sm2 Se1 79.0(3) 5_554 6_654 ?
O3 Sm2 Se1 152.86(16) 5_544 6_654 ?
Se1 Sm2 Se1 96.87(5) 5_544 6_654 ?
Se1 Sm2 Se1 78.95(5) 6_644 6_654 ?
O1 Sm2 Se1 83.4(2) . 5_554 ?
O1 Sm2 Se1 128.03(18) 2_655 5_554 ?
O3 Sm2 Se1 79.0(3) 5_554 5_554 ?
O3 Sm2 Se1 152.86(16) 5_544 5_554 ?
Se1 Sm2 Se1 78.95(5) 5_544 5_554 ?
Se1 Sm2 Se1 96.87(5) 6_644 5_554 ?
Se1 Sm2 Se1 46.47(6) 6_654 5_554 ?
O1 Sm2 Sm3 110.4(2) . 6_654 ?
O1 Sm2 Sm3 38.44(15) 2_655 6_654 ?
O3 Sm2 Sm3 40.08(9) 5_554 6_654 ?
O3 Sm2 Sm3 99.2(2) 5_544 6_654 ?
Se1 Sm2 Sm3 165.52(3) 5_544 6_654 ?
Se1 Sm2 Sm3 119.05(3) 6_644 6_654 ?
Se1 Sm2 Sm3 78.08(3) 6_654 6_654 ?
Se1 Sm2 Sm3 106.02(2) 5_554 6_654 ?
O1 Sm2 Sm3 110.4(2) . 6_644 ?
O1 Sm2 Sm3 38.44(15) 2_655 6_644 ?
O3 Sm2 Sm3 99.2(2) 5_554 6_644 ?
O3 Sm2 Sm3 40.08(9) 5_544 6_644 ?
Se1 Sm2 Sm3 106.02(2) 5_544 6_644 ?
Se1 Sm2 Sm3 78.08(3) 6_644 6_644 ?
Se1 Sm2 Sm3 119.05(3) 6_654 6_644 ?
Se1 Sm2 Sm3 165.52(3) 5_554 6_644 ?
Sm3 Sm2 Sm3 65.973(16) 6_654 6_644 ?
O1 Sm2 Sm3 38.44(15) . 5_544 ?
O1 Sm2 Sm3 110.4(2) 2_655 5_544 ?
O3 Sm2 Sm3 99.2(2) 5_554 5_544 ?
O3 Sm2 Sm3 40.08(9) 5_544 5_544 ?
Se1 Sm2 Sm3 78.08(3) 5_544 5_544 ?
Se1 Sm2 Sm3 106.02(2) 6_644 5_544 ?
Se1 Sm2 Sm3 165.52(3) 6_654 5_544 ?
Se1 Sm2 Sm3 119.05(3) 5_554 5_544 ?
Sm3 Sm2 Sm3 109.95(3) 6_654 5_544 ?
Sm3 Sm2 Sm3 75.42(2) 6_644 5_544 ?
O1 Sm2 Sm3 38.44(15) . 5_554 ?
O1 Sm2 Sm3 110.4(2) 2_655 5_554 ?
O3 Sm2 Sm3 40.08(9) 5_554 5_554 ?
O3 Sm2 Sm3 99.2(2) 5_544 5_554 ?
Se1 Sm2 Sm3 119.05(3) 5_544 5_554 ?
Se1 Sm2 Sm3 165.52(3) 6_644 5_554 ?
Se1 Sm2 Sm3 106.02(2) 6_654 5_554 ?
Se1 Sm2 Sm3 78.08(3) 5_554 5_554 ?
Sm3 Sm2 Sm3 75.42(2) 6_654 5_554 ?
Sm3 Sm2 Sm3 109.95(3) 6_644 5_554 ?
Sm3 Sm2 Sm3 65.973(16) 5_544 5_554 ?
O1 Sm3 O1 117.0(5) 5_545 5 ?
O1 Sm3 O2 75.9(3) 5_545 . ?
O1 Sm3 O2 75.9(3) 5 . ?
O1 Sm3 O3 77.4(3) 5_545 . ?
O1 Sm3 O3 77.4(3) 5 . ?
O2 Sm3 O3 127.5(5) . . ?
O1 Sm3 Se1 153.8(2) 5_545 5 ?
O1 Sm3 Se1 79.4(3) 5 5 ?
O2 Sm3 Se1 129.7(2) . 5 ?
O3 Sm3 Se1 87.5(3) . 5 ?
O1 Sm3 Se1 79.4(3) 5_545 5_545 ?
O1 Sm3 Se1 153.8(2) 5 5_545 ?
O2 Sm3 Se1 129.7(2) . 5_545 ?
O3 Sm3 Se1 87.5(3) . 5_545 ?
Se1 Sm3 Se1 78.76(5) 5 5_545 ?
O1 Sm3 Se2 76.2(2) 5_545 5_545 ?
O1 Sm3 Se2 143.2(2) 5 5_545 ?
O2 Sm3 Se2 74.7(3) . 5_545 ?
O3 Sm3 Se2 138.93(12) . 5_545 ?
Se1 Sm3 Se2 103.32(5) 5 5_545 ?
Se1 Sm3 Se2 57.11(4) 5_545 5_545 ?
O1 Sm3 Se2 143.2(2) 5_545 5 ?
O1 Sm3 Se2 76.2(2) 5 5 ?
O2 Sm3 Se2 74.7(3) . 5 ?
O3 Sm3 Se2 138.93(12) . 5 ?
Se1 Sm3 Se2 57.11(4) 5 5 ?
Se1 Sm3 Se2 103.32(5) 5_545 5 ?
Se2 Sm3 Se2 75.11(4) 5_545 5 ?
O1 Sm3 Sm2 38.4(2) 5_545 5_545 ?
O1 Sm3 Sm2 98.3(2) 5 5_545 ?
O2 Sm3 Sm2 102.9(3) . 5_545 ?
O3 Sm3 Sm2 38.96(16) . 5_545 ?
Se1 Sm3 Sm2 123.66(4) 5 5_545 ?
Se1 Sm3 Sm2 82.15(3) 5_545 5_545 ?
Se2 Sm3 Sm2 109.362(18) 5_545 5_545 ?
Se2 Sm3 Sm2 174.38(4) 5 5_545 ?
O1 Sm3 Sm2 98.3(2) 5_545 5 ?
O1 Sm3 Sm2 38.4(2) 5 5 ?
O2 Sm3 Sm2 102.9(3) . 5 ?
O3 Sm3 Sm2 38.96(16) . 5 ?
Se1 Sm3 Sm2 82.15(3) 5 5 ?
Se1 Sm3 Sm2 123.66(4) 5_545 5 ?
Se2 Sm3 Sm2 174.38(4) 5_545 5 ?
Se2 Sm3 Sm2 109.362(18) 5 5 ?
Sm2 Sm3 Sm2 65.973(16) 5_545 5 ?
O1 Sm3 Sm1 39.0(2) 5_545 5_545 ?
O1 Sm3 Sm1 98.6(3) 5 5_545 ?
O2 Sm3 Sm1 36.96(15) . 5_545 ?
O3 Sm3 Sm1 106.3(3) . 5_545 ?
Se1 Sm3 Sm1 165.34(4) 5 5_545 ?
Se1 Sm3 Sm1 106.16(2) 5_545 5_545 ?
Se2 Sm3 Sm1 69.58(3) 5_545 5_545 ?
Se2 Sm3 Sm1 108.25(3) 5 5_545 ?
Sm2 Sm3 Sm1 70.974(12) 5_545 5_545 ?
Sm2 Sm3 Sm1 105.39(2) 5 5_545 ?
O1 Sm3 Sm1 98.6(3) 5_545 5 ?
O1 Sm3 Sm1 39.0(2) 5 5 ?
O2 Sm3 Sm1 36.96(15) . 5 ?
O3 Sm3 Sm1 106.3(3) . 5 ?
Se1 Sm3 Sm1 106.16(2) 5 5 ?
Se1 Sm3 Sm1 165.34(4) 5_545 5 ?
Se2 Sm3 Sm1 108.25(3) 5_545 5 ?
Se2 Sm3 Sm1 69.58(3) 5 5 ?
Sm2 Sm3 Sm1 105.39(2) 5_545 5 ?
Sm2 Sm3 Sm1 70.974(12) 5 5 ?
Sm1 Sm3 Sm1 65.786(19) 5_545 5 ?
Se1 Se1 Sm2 66.77(3) 2_655 5 ?
Se1 Se1 Sm2 66.77(3) 2_655 5_545 ?
Sm2 Se1 Sm2 78.95(5) 5 5_545 ?
Se1 Se1 Sm3 108.61(3) 2_655 5_544 ?
Sm2 Se1 Sm3 175.10(6) 5 5_544 ?
Sm2 Se1 Sm3 100.931(13) 5_545 5_544 ?
Se1 Se1 Sm3 108.61(3) 2_655 5_554 ?
Sm2 Se1 Sm3 100.931(12) 5 5_554 ?
Sm2 Se1 Sm3 175.10(6) 5_545 5_554 ?
Sm3 Se1 Sm3 78.76(5) 5_544 5_554 ?
Sm1 Se2 Sm1 78.97(5) 5 5_545 ?
Sm1 Se2 Sm3 140.72(3) 5 6_544 ?
Sm1 Se2 Sm3 89.937(18) 5_545 6_544 ?
Sm1 Se2 Sm3 89.937(18) 5 5_554 ?
Sm1 Se2 Sm3 140.72(3) 5_545 5_554 ?
Sm3 Se2 Sm3 119.90(7) 6_544 5_554 ?
Sm1 Se2 Sm3 89.937(17) 5 6_554 ?
Sm1 Se2 Sm3 140.72(3) 5_545 6_554 ?
Sm3 Se2 Sm3 75.11(4) 6_544 6_554 ?
Sm3 Se2 Sm3 75.85(4) 5_554 6_554 ?
Sm1 Se2 Sm3 140.72(3) 5 5_544 ?
Sm1 Se2 Sm3 89.937(18) 5_545 5_544 ?
Sm3 Se2 Sm3 75.85(4) 6_544 5_544 ?
Sm3 Se2 Sm3 75.11(4) 5_554 5_544 ?
Sm3 Se2 Sm3 119.90(7) 6_554 5_544 ?
Sm2 O1 Sm3 103.2(2) . 5_554 ?
Sm2 O1 Sm3 103.2(2) . 5_544 ?
Sm3 O1 Sm3 117.0(5) 5_554 5_544 ?
Sm2 O1 Sm1 129.6(6) . . ?
Sm3 O1 Sm1 102.5(2) 5_554 . ?
Sm3 O1 Sm1 102.5(2) 5_544 . ?
Sm1 O2 Sm1 121.8(7) 5_545 5 ?
Sm1 O2 Sm3 104.68(3) 5_545 . ?
Sm1 O2 Sm3 104.68(3) 5 . ?
Sm1 O2 Sm3 104.68(3) 5_545 2 ?
Sm1 O2 Sm3 104.68(3) 5 2 ?
Sm3 O2 Sm3 117.2(7) . 2 ?
Sm2 O3 Sm2 116.4(6) 5_545 5 ?
Sm2 O3 Sm3 100.95(7) 5_545 2_655 ?
Sm2 O3 Sm3 100.95(7) 5 2_655 ?
Sm2 O3 Sm3 100.95(7) 5_545 . ?
Sm2 O3 Sm3 100.95(7) 5 . ?
Sm3 O3 Sm3 137.7(7) 2_655 . ?

loop_
_geom_bond_atom_site_label_1
_geom_bond_atom_site_label_2
_geom_bond_distance
_geom_bond_site_symmetry_2
_geom_bond_publ_flag
Sm1 O2 2.255(8) 5_554 ?
Sm1 O2 2.255(8) 5_544 ?
Sm1 O1 2.341(9) . ?
Sm1 O1 2.341(9) 2 ?
Sm1 Se2 3.0984(18) 5_544 ?
Sm1 Se2 3.0984(18) 5_554 ?
Sm1 Sm3 3.6279(9) 5_554 ?
Sm1 Sm3 3.6279(9) 5_544 ?
Sm1 Sm3 3.6279(9) 6_554 ?
Sm1 Sm3 3.6279(9) 6_544 ?
Sm1 Sm1 3.9404(3) 1_565 ?
Sm1 Sm1 3.9404(3) 1_545 ?
Sm2 O1 2.309(9) . ?
Sm2 O1 2.309(9) 2_655 ?
Sm2 O3 2.318(8) 5_554 ?
Sm2 O3 2.318(8) 5_544 ?
Sm2 Se1 3.0990(15) 5_544 ?
Sm2 Se1 3.0990(15) 6_644 ?
Sm2 Se1 3.0990(15) 6_654 ?
Sm2 Se1 3.0990(15) 5_554 ?
Sm2 Sm3 3.6188(7) 6_654 ?
Sm2 Sm3 3.6188(7) 6_644 ?
Sm2 Sm3 3.6188(7) 5_544 ?
Sm2 Sm3 3.6188(7) 5_554 ?
Sm3 O1 2.310(7) 5_545 ?
Sm3 O1 2.310(7) 5 ?
Sm3 O2 2.327(8) . ?
Sm3 O3 2.373(5) . ?
Sm3 Se1 3.1052(16) 5 ?
Sm3 Se1 3.1052(16) 5_545 ?
Sm3 Se2 3.2325(13) 5_545 ?
Sm3 Se2 3.2325(13) 5 ?
Sm3 Sm2 3.6188(7) 5_545 ?
Sm3 Sm2 3.6188(7) 5 ?
Sm3 Sm1 3.6279(9) 5_545 ?
Sm3 Sm1 3.6279(9) 5 ?
Se1 Se1 2.445(4) 2_655 ?
Se1 Sm2 3.0991(15) 5 ?
Se1 Sm2 3.0991(15) 5_545 ?
Se1 Sm3 3.1052(16) 5_544 ?
Se1 Sm3 3.1052(16) 5_554 ?
Se2 Sm1 3.0984(18) 5 ?
Se2 Sm1 3.0984(18) 5_545 ?
Se2 Sm3 3.2325(13) 6_544 ?
Se2 Sm3 3.2325(13) 5_554 ?
Se2 Sm3 3.2325(13) 6_554 ?
Se2 Sm3 3.2325(13) 5_544 ?
O1 Sm3 2.310(7) 5_554 ?
O1 Sm3 2.310(7) 5_544 ?
O2 Sm1 2.255(8) 5_545 ?
O2 Sm1 2.255(8) 5 ?
O2 Sm3 2.327(8) 2 ?
O3 Sm2 2.318(8) 5_545 ?
O3 Sm2 2.318(8) 5 ?
O3 Sm3 2.373(5) 2_655 ?
